data_1504627
loop_
_publ_author_name
'Wiedemann, Sean H.'
'Noda, Hidetoshi'
'Harada, Shinji'
'Matsunaga, Shigeki'
'Shibasaki, Masakatsu'

_publ_section_title
;
 Sc3+-catalyzed aldol-type additions of N-benzoylcyclopropanecarboxamides
 via iodide-mediated ring-opening: stereoselective synthesis of
 gamma-lactams.
;
_journal_issue 8
_journal_name_full 'Organic letters'
_journal_page_first 1661
_journal_page_last 1664
_journal_paper_doi 10.1021/ol800401g
_journal_volume 10
_journal_year 2008
_chemical_formula_moiety 'C17 H17 N O4 '
_chemical_formula_sum 'C17 H17 N O4'
_chemical_formula_weight 299.33
_space_group_IT_number 14
_symmetry_cell_setting monoclinic
_symmetry_Int_Tables_number 14
_symmetry_space_group_name_Hall '-P 2ybc'
_symmetry_space_group_name_H-M 'P 1 21/c 1'
_cell_angle_alpha 90.0000
_cell_angle_beta 99.426(3)
_cell_angle_gamma 90.0000
_cell_formula_units_Z 4
_cell_length_a 11.1675(8)
_cell_length_b 7.3412(5)
_cell_length_c 18.1543(15)
_cell_measurement_reflns_used 10950
_cell_measurement_temperature 95.1
_cell_measurement_theta_max 27.5
_cell_measurement_theta_min 3.0
_cell_volume 1468.25(19)
_computing_cell_refinement PROCESS-AUTO
_computing_data_collection PROCESS-AUTO
_computing_data_reduction CrystalStructure
_computing_publication_material 'CrystalStructure 3.8'
_computing_structure_refinement CRYSTALS
_computing_structure_solution SIR2002
_diffrn_detector_area_resol_mean 10.00
_diffrn_measured_fraction_theta_full 0.996
_diffrn_measured_fraction_theta_max 0.996
_diffrn_measurement_device_type 'Rigaku RAXIS-RAPID'
_diffrn_measurement_method \w
_diffrn_radiation_type 'Mo K\a'
_diffrn_radiation_wavelength 0.71075
_diffrn_reflns_av_R_equivalents 0.053
_diffrn_reflns_limit_h_max 14
_diffrn_reflns_limit_h_min -11
_diffrn_reflns_limit_k_max 9
_diffrn_reflns_limit_k_min -9
_diffrn_reflns_limit_l_max 23
_diffrn_reflns_limit_l_min -23
_diffrn_reflns_number 13614
_diffrn_reflns_theta_full 27.48
_diffrn_reflns_theta_max 27.48
_exptl_absorpt_coefficient_mu 0.097
_exptl_absorpt_correction_T_max 0.981
_exptl_absorpt_correction_T_min 0.563
_exptl_absorpt_correction_type multi-scan
_exptl_absorpt_process_details
;
    Higashi, T. (1995). Program for Absorption Correction.
    Rigaku Corporation, Tokyo, Japan.
;
_exptl_crystal_colour colorless
_exptl_crystal_density_diffrn 1.354
_exptl_crystal_density_method 'not measured'
_exptl_crystal_description block
_exptl_crystal_F_000 632.00
_exptl_crystal_size_max 0.40
_exptl_crystal_size_mid 0.20
_exptl_crystal_size_min 0.20
_refine_diff_density_max 0.36
_refine_diff_density_min -0.30
_refine_ls_extinction_coef 146(29)
_refine_ls_extinction_method 'Larson (1970) Crystallographic Computing eq. 22'
_refine_ls_goodness_of_fit_ref 1.006
_refine_ls_hydrogen_treatment refall
_refine_ls_number_parameters 268
_refine_ls_number_reflns 3358
_refine_ls_R_factor_gt 0.0390
_refine_ls_shift/su_max 0.0000
_refine_ls_structure_factor_coef Fsqd
_refine_ls_weighting_details 'w = 1/[1.0000\s(Fo^2^)]/(4Fo^2^)'
_refine_ls_weighting_scheme calc
_refine_ls_wR_factor_ref 0.0891
_reflns_number_gt 2446
_reflns_number_total 3358
_reflns_threshold_expression F^2^>2.0\s(F^2^)
_cod_data_source_file ol800401g-file006.cif
_cod_data_source_block '_070213harada'
_cod_original_formula_sum 'C17 H17 N O4 '
_cod_database_code 1504627

loop_
_symmetry_equiv_pos_site_id
_symmetry_equiv_pos_as_xyz
1 +X,+Y,+Z
2 -X,1/2+Y,1/2-Z
3 -X,-Y,-Z
4 +X,1/2-Y,1/2+Z

loop_
_atom_site_label
_atom_site_type_symbol
_atom_site_fract_x
_atom_site_fract_y
_atom_site_fract_z
_atom_site_U_iso_or_equiv
_atom_site_adp_type
_atom_site_occupancy
_atom_site_symmetry_multiplicity
_atom_site_calc_flag
O(1) O 0.39866(8) 0.30794(11) 0.32223(5) 0.0209(2) Uani 1.00 1 d
O(2) O 0.44072(8) 0.75388(13) 0.45116(5) 0.0288(2) Uani 1.00 1 d
O(3) O 0.83497(9) 1.04509(12) 0.37718(6) 0.0303(2) Uani 1.00 1 d
O(4) O 0.56937(9) 1.02066(13) 0.33779(5) 0.0244(2) Uani 1.00 1 d
N(1) N 0.49843(9) 0.57075(13) 0.35917(6) 0.0174(2) Uani 1.00 1 d
C(6) C 0.27544(11) 0.56939(16) 0.33070(7) 0.0166(3) Uani 1.00 1 d
C(7) C 0.39273(11) 0.46980(17) 0.33777(7) 0.0167(3) Uani 1.00 1 d
C(8) C 0.75460(12) 1.08089(16) 0.42511(7) 0.0186(3) Uani 1.00 1 d
C(9) C 0.26739(12) 0.75485(17) 0.31382(7) 0.0197(3) Uani 1.00 1 d
C(10) C 0.05257(12) 0.74663(18) 0.31434(8) 0.0231(3) Uani 1.00 1 d
C(11) C 0.63496(11) 0.98689(17) 0.41122(7) 0.0178(3) Uani 1.00 1 d
C(12) C 0.69554(12) 0.67945(17) 0.35750(8) 0.0181(3) Uani 1.00 1 d
C(13) C 0.17080(12) 0.47290(17) 0.33794(7) 0.0189(3) Uani 1.00 1 d
C(14) C 0.80517(12) 1.19648(18) 0.47901(8) 0.0208(3) Uani 1.00 1 d
C(15) C 0.06001(12) 0.56191(18) 0.33099(8) 0.0226(3) Uani 1.00 1 d
C(16) C 0.64462(11) 0.77779(16) 0.42020(7) 0.0163(3) Uani 1.00 1 d
C(17) C 0.51501(12) 0.70687(17) 0.41340(7) 0.0187(3) Uani 1.00 1 d
C(18) C 0.61465(12) 0.51155(18) 0.33909(8) 0.0203(3) Uani 1.00 1 d
C(19) C 0.71078(13) 0.72822(19) 0.49814(8) 0.0226(3) Uani 1.00 1 d
C(20) C 0.92363(13) 1.23798(18) 0.46457(9) 0.0276(3) Uani 1.00 1 d
C(21) C 0.15631(13) 0.84240(18) 0.30512(8) 0.0240(3) Uani 1.00 1 d
C(22) C 0.93725(15) 1.1443(2) 0.40328(10) 0.0367(4) Uani 1.00 1 d
H(1) H 0.3403(12) 0.8236(17) 0.3089(7) 0.023(3) Uiso 1.00 1 c
H(2) H 0.1502(11) 0.9761(19) 0.2918(7) 0.027(3) Uiso 1.00 1 c
H(3) H -0.0239(13) 0.8099(18) 0.3089(7) 0.026(3) Uiso 1.00 1 c
H(4) H -0.0126(12) 0.4966(17) 0.3376(7) 0.019(3) Uiso 1.00 1 c
H(5) H 0.1793(12) 0.3419(19) 0.3487(8) 0.027(3) Uiso 1.00 1 c
H(6) H 0.6890(12) 0.7564(17) 0.3131(8) 0.022(3) Uiso 1.00 1 c
H(7) H 0.7797(12) 0.6450(17) 0.3736(7) 0.022(3) Uiso 1.00 1 c
H(8) H 0.6012(11) 0.4774(17) 0.2862(7) 0.017(3) Uiso 1.00 1 c
H(9) H 0.6445(12) 0.4050(19) 0.3687(8) 0.028(3) Uiso 1.00 1 c
H(10) H 0.7102(12) 0.592(2) 0.5052(8) 0.033(4) Uiso 1.00 1 c
H(11) H 0.7956(13) 0.7723(18) 0.5048(8) 0.031(4) Uiso 1.00 1 c
H(12) H 0.6709(12) 0.7816(17) 0.5380(8) 0.024(3) Uiso 1.00 1 c
H(13) H 0.9997(15) 1.133(2) 0.3761(10) 0.049(5) Uiso 1.00 1 c
H(14) H 0.9874(15) 1.317(2) 0.4931(9) 0.045(4) Uiso 1.00 1 c
H(15) H 0.7693(13) 1.2375(19) 0.5183(9) 0.035(4) Uiso 1.00 1 c
H(16) H 0.5909(10) 1.0300(15) 0.4504(7) 0.011(3) Uiso 1.00 1 c
H(17) H 0.5255(15) 1.122(2) 0.3390(9) 0.053(5) Uiso 1.00 1 c

loop_
_atom_site_aniso_label
_atom_site_aniso_U_11
_atom_site_aniso_U_22
_atom_site_aniso_U_33
_atom_site_aniso_U_12
_atom_site_aniso_U_13
_atom_site_aniso_U_23
O(1) 0.0237(5) 0.0162(4) 0.0217(5) 0.0020(3) 0.0010(4) -0.0016(3)
O(2) 0.0210(5) 0.0384(5) 0.0293(5) -0.0057(4) 0.0109(4) -0.0164(4)
O(3) 0.0308(5) 0.0274(5) 0.0377(6) -0.0092(4) 0.0205(4) -0.0098(4)
O(4) 0.0287(5) 0.0209(4) 0.0207(5) 0.0089(4) -0.0043(4) -0.0033(4)
N(1) 0.0159(5) 0.0191(5) 0.0175(5) 0.0012(4) 0.0035(4) -0.0039(4)
C(6) 0.0178(6) 0.0188(6) 0.0127(6) 0.0001(5) 0.0009(5) -0.0021(5)
C(7) 0.0194(6) 0.0199(6) 0.0104(6) -0.0010(5) 0.0017(5) 0.0005(5)
C(8) 0.0204(6) 0.0164(6) 0.0201(6) 0.0034(5) 0.0070(5) 0.0019(5)
C(9) 0.0206(7) 0.0200(6) 0.0189(6) -0.0021(5) 0.0043(5) 0.0020(5)
C(10) 0.0189(7) 0.0270(7) 0.0224(7) 0.0056(5) 0.0004(5) -0.0014(5)
C(11) 0.0176(6) 0.0196(6) 0.0159(6) 0.0027(5) 0.0021(5) -0.0032(5)
C(12) 0.0179(6) 0.0183(6) 0.0187(6) 0.0033(5) 0.0051(5) 0.0006(5)
C(13) 0.0210(6) 0.0176(6) 0.0170(6) -0.0010(5) -0.0001(5) 0.0003(5)
C(14) 0.0193(7) 0.0207(6) 0.0226(7) -0.0004(5) 0.0042(5) -0.0003(5)
C(15) 0.0184(7) 0.0282(7) 0.0204(7) -0.0032(5) 0.0009(5) -0.0002(5)
C(16) 0.0150(6) 0.0177(6) 0.0163(6) -0.0007(4) 0.0027(5) -0.0017(5)
C(17) 0.0195(6) 0.0202(6) 0.0166(6) 0.0012(5) 0.0034(5) -0.0021(5)
C(18) 0.0184(6) 0.0206(6) 0.0220(7) 0.0042(5) 0.0041(5) -0.0039(5)
C(19) 0.0241(7) 0.0246(7) 0.0184(7) -0.0022(6) 0.0012(5) 0.0019(5)
C(20) 0.0217(7) 0.0217(6) 0.0403(9) -0.0036(5) 0.0077(6) -0.0023(6)
C(21) 0.0268(7) 0.0193(7) 0.0255(7) 0.0039(5) 0.0032(6) 0.0034(5)
C(22) 0.0303(8) 0.0277(7) 0.0585(11) -0.0125(6) 0.0265(8) -0.0105(7)

loop_
_atom_type_symbol
_atom_type_description
_atom_type_scat_dispersion_real
_atom_type_scat_dispersion_imag
_atom_type_scat_source
C C 0.003 0.002
;
International Tables for Crystallography
(1992, Vol. C, Tables 4.2.6.8 and 6.1.1.4)
;
H H 0.000 0.000
;
International Tables for Crystallography
(1992, Vol. C, Table 6.1.1.4)
;
O O 0.011 0.006
;
International Tables for Crystallography
(1992, Vol. C, Tables 4.2.6.8 and 6.1.1.4)
;
N N 0.006 0.003
;
International Tables for Crystallography
(1992, Vol. C, Tables 4.2.6.8 and 6.1.1.4)
;

loop_
_geom_angle_atom_site_label_1
_geom_angle_atom_site_label_2
_geom_angle_atom_site_label_3
_geom_angle
_geom_angle_publ_flag
C(8) O(3) C(22) 105.84(11) yes
C(7) N(1) C(17) 125.91(11) yes
C(7) N(1) C(18) 121.02(10) yes
C(17) N(1) C(18) 111.50(9) yes
C(7) C(6) C(9) 121.52(11) yes
C(7) C(6) C(13) 118.89(10) yes
C(9) C(6) C(13) 119.52(11) yes
O(1) C(7) N(1) 120.29(11) yes
O(1) C(7) C(6) 122.47(10) yes
N(1) C(7) C(6) 117.15(10) yes
O(3) C(8) C(11) 117.74(10) yes
O(3) C(8) C(14) 109.93(11) yes
C(11) C(8) C(14) 132.30(13) yes
C(6) C(9) C(21) 120.19(12) yes
C(15) C(10) C(21) 119.95(12) yes
O(4) C(11) C(8) 112.66(10) yes
O(4) C(11) C(16) 106.62(9) yes
C(8) C(11) C(16) 113.42(9) yes
C(16) C(12) C(18) 105.28(11) yes
C(6) C(13) C(15) 120.15(11) yes
C(8) C(14) C(20) 107.02(13) yes
C(10) C(15) C(13) 120.04(12) yes
C(11) C(16) C(12) 114.66(10) yes
C(11) C(16) C(17) 106.37(9) yes
C(11) C(16) C(19) 110.41(9) yes
C(12) C(16) C(17) 103.99(9) yes
C(12) C(16) C(19) 113.15(10) yes
C(17) C(16) C(19) 107.59(10) yes
O(2) C(17) N(1) 125.50(11) yes
O(2) C(17) C(16) 125.94(11) yes
N(1) C(17) C(16) 108.46(11) yes
N(1) C(18) C(12) 102.77(10) yes
C(14) C(20) C(22) 106.20(12) yes
C(9) C(21) C(10) 120.09(12) yes
O(3) C(22) C(20) 111.01(14) yes
C(11) O(4) H(17) 108.6(10) no
C(6) C(9) H(1) 120.0(7) no
C(21) C(9) H(1) 119.8(7) no
C(15) C(10) H(3) 120.9(8) no
C(21) C(10) H(3) 119.1(8) no
O(4) C(11) H(16) 112.2(6) no
C(8) C(11) H(16) 105.7(6) no
C(16) C(11) H(16) 106.2(6) no
C(16) C(12) H(6) 110.7(8) no
C(16) C(12) H(7) 110.9(8) no
C(18) C(12) H(6) 108.9(7) no
C(18) C(12) H(7) 111.3(7) no
H(6) C(12) H(7) 109.7(11) no
C(6) C(13) H(5) 117.5(8) no
C(15) C(13) H(5) 122.3(8) no
C(8) C(14) H(15) 125.7(9) no
C(20) C(14) H(15) 127.3(9) no
C(10) C(15) H(4) 119.3(7) no
C(13) C(15) H(4) 120.6(7) no
N(1) C(18) H(8) 108.6(7) no
N(1) C(18) H(9) 109.7(8) no
C(12) C(18) H(8) 114.2(7) no
C(12) C(18) H(9) 112.8(7) no
H(8) C(18) H(9) 108.5(11) no
C(16) C(19) H(10) 109.9(7) no
C(16) C(19) H(11) 110.1(8) no
C(16) C(19) H(12) 112.0(7) no
H(10) C(19) H(11) 109.6(11) no
H(10) C(19) H(12) 106.7(11) no
H(11) C(19) H(12) 108.5(11) no
C(14) C(20) H(14) 129.5(10) no
C(22) C(20) H(14) 124.3(10) no
C(9) C(21) H(2) 120.2(7) no
C(10) C(21) H(2) 119.7(7) no
O(3) C(22) H(13) 115.3(10) no
C(20) C(22) H(13) 133.7(10) no

loop_
_geom_bond_atom_site_label_1
_geom_bond_atom_site_label_2
_geom_bond_distance
_geom_bond_publ_flag
O(1) C(7) 1.2256(14) yes
O(2) C(17) 1.2098(17) yes
O(3) C(8) 1.3739(17) yes
O(3) C(22) 1.3720(18) yes
O(4) C(11) 1.4336(14) yes
N(1) C(7) 1.3940(15) yes
N(1) C(17) 1.3937(16) yes
N(1) C(18) 1.4701(17) yes
C(6) C(7) 1.4871(17) yes
C(6) C(9) 1.3952(17) yes
C(6) C(13) 1.3910(18) yes
C(8) C(11) 1.4881(17) yes
C(8) C(14) 1.3474(17) yes
C(9) C(21) 1.3830(19) yes
C(10) C(15) 1.3889(18) yes
C(10) C(21) 1.389(2) yes
C(11) C(16) 1.5456(17) yes
C(12) C(16) 1.5337(19) yes
C(12) C(18) 1.5324(18) yes
C(13) C(15) 1.3866(18) yes
C(14) C(20) 1.423(2) yes
C(16) C(17) 1.5241(18) yes
C(16) C(19) 1.5290(18) yes
C(20) C(22) 1.338(2) yes
O(4) H(17) 0.893(17) no
C(9) H(1) 0.975(13) no
C(10) H(3) 0.962(14) no
C(11) H(16) 0.981(13) no
C(12) H(6) 0.978(14) no
C(12) H(7) 0.971(13) no
C(13) H(5) 0.983(14) no
C(14) H(15) 0.923(17) no
C(15) H(4) 0.966(13) no
C(18) H(8) 0.980(14) no
C(18) H(9) 0.976(14) no
C(19) H(10) 1.011(15) no
C(19) H(11) 0.989(15) no
C(19) H(12) 0.991(15) no
C(20) H(14) 0.997(15) no
C(21) H(2) 1.010(14) no
C(22) H(13) 0.922(19) no

loop_
_geom_contact_atom_site_label_1
_geom_contact_atom_site_label_2
_geom_contact_distance
_geom_contact_site_symmetry_2
O(1) O(4) 2.8259(12) 1_545
O(1) O(4) 3.3683(13) 2_645
O(1) N(1) 2.2735(12) .
O(1) C(6) 2.3813(14) .
O(1) C(9) 3.5865(15) .
O(1) C(12) 3.3939(16) 2_645
O(1) C(13) 2.8742(16) .
O(1) C(17) 3.5072(14) .
O(1) C(18) 2.8114(15) .
O(2) O(4) 3.3323(13) .
O(2) N(1) 2.3161(14) .
O(2) C(6) 2.9498(14) .
O(2) C(7) 2.9176(15) .
O(2) C(8) 3.5888(16) 3_676
O(2) C(9) 2.8953(14) .
O(2) C(11) 2.9449(15) .
O(2) C(11) 3.3570(16) 3_676
O(2) C(12) 3.5879(17) .
O(2) C(14) 3.2281(17) 3_676
O(2) C(16) 2.4395(15) .
O(2) C(18) 3.5173(17) .
O(2) C(19) 3.0027(16) .
O(3) O(4) 2.9405(13) .
O(3) C(10) 3.5938(17) 1_655
O(3) C(11) 2.4506(16) .
O(3) C(12) 3.0944(15) .
O(3) C(14) 2.2282(18) .
O(3) C(16) 3.0860(16) .
O(3) C(20) 2.2334(17) .
O(4) O(1) 2.8259(12) 1_565
O(4) O(1) 3.3683(13) 2_655
O(4) O(2) 3.3323(13) .
O(4) O(3) 2.9405(13) .
O(4) N(1) 3.4334(13) .
O(4) N(1) 3.5507(13) 2_655
O(4) C(7) 3.3043(16) 2_655
O(4) C(8) 2.4317(15) .
O(4) C(12) 2.8675(15) .
O(4) C(16) 2.3899(14) .
O(4) C(17) 2.7986(16) .
O(4) C(18) 3.5182(15) 2_655
N(1) O(1) 2.2735(12) .
N(1) O(2) 2.3161(14) .
N(1) O(4) 3.4334(13) .
N(1) O(4) 3.5507(13) 2_645
N(1) C(6) 2.4591(15) .
N(1) C(9) 2.9096(16) .
N(1) C(11) 3.4754(15) .
N(1) C(12) 2.3463(16) .
N(1) C(16) 2.3687(14) .
N(1) C(19) 3.3712(16) .
C(6) O(1) 2.3813(14) .
C(6) O(2) 2.9498(14) .
C(6) N(1) 2.4591(15) .
C(6) C(10) 2.7810(17) .
C(6) C(15) 2.4073(18) .
C(6) C(17) 3.0191(16) .
C(6) C(21) 2.4083(17) .
C(7) O(2) 2.9176(15) .
C(7) O(4) 3.3043(16) 2_645
C(7) C(9) 2.5155(17) .
C(7) C(13) 2.4790(18) .
C(7) C(17) 2.4829(17) .
C(7) C(18) 2.4934(18) .
C(8) O(2) 3.5888(16) 3_676
C(8) O(4) 2.4317(15) .
C(8) C(12) 3.2189(17) .
C(8) C(16) 2.5361(16) .
C(8) C(19) 2.9854(18) .
C(8) C(20) 2.2279(18) .
C(8) C(22) 2.191(2) .
C(9) O(1) 3.5865(15) .
C(9) O(2) 2.8953(14) .
C(9) N(1) 2.9096(16) .
C(9) C(7) 2.5155(17) .
C(9) C(10) 2.4013(19) .
C(9) C(13) 2.4071(18) .
C(9) C(15) 2.7755(19) .
C(9) C(17) 3.0662(17) .
C(10) O(3) 3.5938(17) 1_455
C(10) C(6) 2.7810(17) .
C(10) C(9) 2.4013(19) .
C(10) C(13) 2.4041(18) .
C(10) C(15) 3.5794(18) 2_555
C(11) O(2) 2.9449(15) .
C(11) O(2) 3.3570(16) 3_676
C(11) O(3) 2.4506(16) .
C(11) N(1) 3.4754(15) .
C(11) C(12) 2.5921(18) .
C(11) C(14) 2.5940(17) .
C(11) C(17) 2.4575(17) .
C(11) C(19) 2.5249(18) .
C(11) C(22) 3.593(2) .
C(12) O(1) 3.3939(16) 2_655
C(12) O(2) 3.5879(17) .
C(12) O(3) 3.0944(15) .
C(12) O(4) 2.8675(15) .
C(12) N(1) 2.3463(16) .
C(12) C(8) 3.2189(17) .
C(12) C(11) 2.5921(18) .
C(12) C(17) 2.409(2) .
C(12) C(19) 2.556(2) .
C(13) O(1) 2.8742(16) .
C(13) C(7) 2.4790(18) .
C(13) C(9) 2.4071(18) .
C(13) C(10) 2.4041(18) .
C(13) C(19) 3.3905(18) 3_666
C(13) C(21) 2.7763(18) .
C(14) O(2) 3.2281(17) 3_676
C(14) O(3) 2.2282(18) .
C(14) C(11) 2.5940(17) .
C(14) C(22) 2.208(2) .
C(15) C(6) 2.4073(18) .
C(15) C(9) 2.7755(19) .
C(15) C(10) 3.5794(18) 2_545
C(15) C(21) 2.4047(19) .
C(15) C(21) 3.5473(18) 2_545
C(16) O(2) 2.4395(15) .
C(16) O(3) 3.0860(16) .
C(16) O(4) 2.3899(14) .
C(16) N(1) 2.3687(14) .
C(16) C(8) 2.5361(16) .
C(16) C(18) 2.4370(18) .
C(17) O(1) 3.5072(14) .
C(17) O(4) 2.7986(16) .
C(17) C(6) 3.0191(16) .
C(17) C(7) 2.4829(17) .
C(17) C(9) 3.0662(17) .
C(17) C(11) 2.4575(17) .
C(17) C(12) 2.409(2) .
C(17) C(18) 2.3677(19) .
C(17) C(19) 2.4636(18) .
C(18) O(1) 2.8114(15) .
C(18) O(2) 3.5173(17) .
C(18) O(4) 3.5182(15) 2_645
C(18) C(7) 2.4934(18) .
C(18) C(16) 2.4370(18) .
C(18) C(17) 2.3677(19) .
C(18) C(19) 3.3173(19) .
C(19) O(2) 3.0027(16) .
C(19) N(1) 3.3712(16) .
C(19) C(8) 2.9854(18) .
C(19) C(11) 2.5249(18) .
C(19) C(12) 2.556(2) .
C(19) C(13) 3.3905(18) 3_666
C(19) C(17) 2.4636(18) .
C(19) C(18) 3.3173(19) .
C(20) O(3) 2.2334(17) .
C(20) C(8) 2.2279(18) .
C(21) C(6) 2.4083(17) .
C(21) C(13) 2.7763(18) .
C(21) C(15) 2.4047(19) .
C(21) C(15) 3.5473(18) 2_555
C(22) C(8) 2.191(2) .
C(22) C(11) 3.593(2) .
C(22) C(14) 2.208(2) .
O(1) H(5) 2.585(14) .
O(1) H(6) 2.519(14) 2_645
O(1) H(8) 2.753(13) .
O(1) H(8) 3.125(13) 2_645
O(1) H(9) 2.828(13) .
O(1) H(12) 2.849(15) 3_666
O(1) H(16) 3.542(11) 1_545
O(1) H(17) 1.955(17) 1_545
O(2) H(1) 2.691(13) .
O(2) H(10) 3.236(13) .
O(2) H(10) 3.216(15) 3_666
O(2) H(12) 2.794(13) .
O(2) H(15) 2.498(16) 3_676
O(2) H(16) 2.633(11) .
O(2) H(16) 2.458(12) 3_676
O(3) H(3) 2.765(14) 1_655
O(3) H(6) 2.807(12) .
O(3) H(7) 3.000(12) .
O(3) H(9) 3.379(14) 1_565
O(3) H(11) 3.148(14) .
O(3) H(13) 1.953(17) .
O(3) H(14) 3.185(15) .
O(3) H(15) 3.116(16) .
O(3) H(16) 3.224(13) .
O(3) H(17) 3.458(17) .
O(4) H(1) 2.910(13) .
O(4) H(6) 2.438(13) .
O(4) H(8) 3.515(12) 1_565
O(4) H(8) 2.719(12) 2_655
O(4) H(9) 2.971(14) 1_565
O(4) H(16) 2.020(13) .
N(1) H(1) 2.621(12) .
N(1) H(6) 2.770(14) .
N(1) H(7) 3.157(14) .
N(1) H(8) 2.010(14) .
N(1) H(9) 2.020(14) .
N(1) H(10) 3.254(13) .
N(1) H(17) 3.334(17) 1_545
N(1) H(17) 3.584(17) 2_645
C(6) H(1) 2.064(13) .
C(6) H(2) 3.323(13) .
C(6) H(4) 3.283(13) .
C(6) H(5) 2.040(14) .
C(6) H(6) 3.548(14) 2_645
C(6) H(10) 3.185(15) 3_666
C(6) H(12) 3.495(13) 3_666
C(6) H(15) 3.198(16) 3_676
C(7) H(1) 2.695(12) .
C(7) H(5) 2.599(14) .
C(7) H(6) 3.157(13) 2_645
C(7) H(8) 2.649(13) .
C(7) H(9) 2.816(13) .
C(7) H(10) 3.275(15) 3_666
C(7) H(12) 3.085(14) 3_666
C(7) H(17) 2.951(17) 1_545
C(8) H(6) 3.140(13) .
C(8) H(7) 3.358(12) .
C(8) H(9) 2.795(14) 1_565
C(8) H(11) 2.687(13) .
C(8) H(12) 3.245(14) .
C(8) H(13) 3.038(18) .
C(8) H(14) 3.200(16) .
C(8) H(15) 2.029(15) .
C(8) H(16) 1.991(12) .
C(8) H(17) 2.787(16) .
C(9) H(2) 2.083(13) .
C(9) H(3) 3.264(14) .
C(9) H(5) 3.281(14) .
C(9) H(8) 2.998(14) 2_655
C(9) H(15) 3.142(17) 3_676
C(10) H(1) 3.280(14) .
C(10) H(2) 2.083(14) .
C(10) H(2) 3.370(13) 2_545
C(10) H(4) 2.044(13) .
C(10) H(4) 3.282(13) 2_555
C(10) H(5) 3.306(14) .
C(10) H(7) 3.475(14) 1_455
C(10) H(13) 3.141(16) 1_455
C(10) H(13) 3.510(17) 2_645
C(10) H(15) 3.350(15) 3_676
C(11) H(6) 2.599(14) .
C(11) H(7) 3.121(13) .
C(11) H(9) 3.171(14) 1_565
C(11) H(10) 3.401(14) .
C(11) H(11) 2.754(13) .
C(11) H(12) 2.726(14) .
C(11) H(15) 2.908(14) .
C(11) H(17) 1.916(16) .
C(12) H(3) 3.525(15) 1_655
C(12) H(4) 3.598(13) 1_655
C(12) H(8) 2.131(12) .
C(12) H(9) 2.112(14) .
C(12) H(10) 2.736(14) .
C(12) H(11) 2.808(14) .
C(12) H(12) 3.417(15) .
C(12) H(16) 3.388(12) .
C(13) H(1) 3.289(13) .
C(13) H(3) 3.279(13) .
C(13) H(3) 3.130(13) 2_545
C(13) H(4) 2.054(13) .
C(13) H(10) 2.977(14) 3_666
C(13) H(11) 3.344(14) 3_666
C(13) H(12) 3.223(13) 3_666
C(13) H(13) 3.284(17) 1_445
C(13) H(15) 3.348(15) 3_676
C(14) H(9) 2.898(13) 1_565
C(14) H(10) 3.151(15) 1_565
C(14) H(11) 3.154(13) .
C(14) H(13) 3.124(19) .
C(14) H(14) 2.196(16) .
C(14) H(16) 2.661(11) .
C(15) H(2) 3.316(14) .
C(15) H(2) 3.027(12) 2_545
C(15) H(3) 2.057(13) .
C(15) H(3) 3.114(13) 2_545
C(15) H(5) 2.085(14) .
C(15) H(7) 3.400(14) 1_455
C(15) H(13) 3.349(16) 1_445
C(15) H(14) 3.438(17) 3_676
C(15) H(15) 3.403(15) 3_676
C(16) H(6) 2.090(15) .
C(16) H(7) 2.088(14) .
C(16) H(8) 3.261(13) .
C(16) H(9) 2.892(14) .
C(16) H(10) 2.101(14) .
C(16) H(11) 2.087(14) .
C(16) H(12) 2.111(15) .
C(16) H(16) 2.049(11) .
C(16) H(17) 3.112(17) .
C(17) H(1) 2.632(12) .
C(17) H(6) 2.896(15) .
C(17) H(7) 3.189(14) .
C(17) H(8) 3.135(14) .
C(17) H(9) 2.837(14) .
C(17) H(10) 2.656(13) .
C(17) H(11) 3.331(14) .
C(17) H(12) 2.676(13) .
C(17) H(16) 2.571(11) .
C(17) H(16) 3.493(13) 3_676
C(17) H(17) 3.343(17) .
C(18) H(1) 3.133(14) 2_645
C(18) H(6) 2.067(13) .
C(18) H(7) 2.091(13) .
C(18) H(10) 3.086(14) .
C(18) H(17) 3.028(17) 1_545
C(18) H(17) 3.450(16) 2_645
C(19) H(5) 2.895(13) 3_666
C(19) H(6) 3.335(14) .
C(19) H(7) 2.578(14) .
C(19) H(9) 3.337(14) .
C(19) H(14) 3.365(17) 3_776
C(19) H(16) 2.659(11) .
C(20) H(4) 3.157(13) 1_665
C(20) H(9) 3.532(13) 1_565
C(20) H(11) 3.095(15) 3_776
C(20) H(13) 2.085(18) .
C(20) H(14) 3.463(15) 3_786
C(20) H(15) 2.114(17) .
C(21) H(1) 2.050(14) .
C(21) H(3) 2.038(14) .
C(21) H(4) 3.273(13) .
C(21) H(4) 3.035(12) 2_555
C(21) H(8) 3.540(14) 2_655
C(21) H(13) 3.163(17) 1_455
C(21) H(15) 3.231(16) 3_676
C(22) H(2) 3.584(14) 1_655
C(22) H(3) 3.066(14) 1_655
C(22) H(4) 2.940(13) 1_665
C(22) H(5) 3.357(14) 1_665
C(22) H(11) 3.230(14) 3_776
C(22) H(14) 2.070(15) .
C(22) H(15) 3.102(17) .
H(1) O(2) 2.691(13) .
H(1) O(4) 2.910(13) .
H(1) N(1) 2.621(12) .
H(1) C(6) 2.064(13) .
H(1) C(7) 2.695(12) .
H(1) C(10) 3.280(14) .
H(1) C(13) 3.289(13) .
H(1) C(17) 2.632(12) .
H(1) C(18) 3.133(14) 2_655
H(1) C(21) 2.050(14) .
H(1) H(2) 2.376(18) .
H(1) H(8) 2.25(2) 2_655
H(1) H(9) 3.31(2) 2_655
H(1) H(15) 3.58(2) 3_676
H(1) H(17) 3.00(2) .
H(2) C(6) 3.323(13) .
H(2) C(9) 2.083(13) .
H(2) C(10) 2.083(14) .
H(2) C(10) 3.370(13) 2_555
H(2) C(15) 3.316(14) .
H(2) C(15) 3.027(12) 2_555
H(2) C(22) 3.584(14) 1_455
H(2) H(1) 2.376(18) .
H(2) H(3) 2.36(2) .
H(2) H(3) 3.239(19) 2_555
H(2) H(4) 2.593(18) 2_555
H(2) H(5) 2.88(2) 1_565
H(2) H(6) 3.49(2) 2_655
H(2) H(7) 3.46(2) 2_655
H(2) H(8) 3.317(19) 2_655
H(2) H(13) 2.71(2) 1_455
H(3) O(3) 2.765(14) 1_455
H(3) C(9) 3.264(14) .
H(3) C(12) 3.525(15) 1_455
H(3) C(13) 3.279(13) .
H(3) C(13) 3.130(13) 2_555
H(3) C(15) 2.057(13) .
H(3) C(15) 3.114(13) 2_555
H(3) C(21) 2.038(14) .
H(3) C(22) 3.066(14) 1_455
H(3) H(2) 2.36(2) .
H(3) H(2) 3.239(19) 2_545
H(3) H(4) 2.357(18) .
H(3) H(4) 3.08(2) 2_555
H(3) H(5) 3.103(18) 2_555
H(3) H(6) 3.24(2) 1_455
H(3) H(7) 2.92(2) 1_455
H(3) H(13) 2.66(2) 1_455
H(4) C(6) 3.283(13) .
H(4) C(10) 2.044(13) .
H(4) C(10) 3.282(13) 2_545
H(4) C(12) 3.598(13) 1_455
H(4) C(13) 2.054(13) .
H(4) C(20) 3.157(13) 1_445
H(4) C(21) 3.273(13) .
H(4) C(21) 3.035(12) 2_545
H(4) C(22) 2.940(13) 1_445
H(4) H(2) 2.593(18) 2_545
H(4) H(3) 2.357(18) .
H(4) H(3) 3.08(2) 2_545
H(4) H(5) 2.404(19) .
H(4) H(7) 2.74(2) 1_455
H(4) H(13) 2.76(2) 1_445
H(4) H(14) 3.12(2) 1_445
H(4) H(14) 3.33(2) 3_676
H(5) O(1) 2.585(14) .
H(5) C(6) 2.040(14) .
H(5) C(7) 2.599(14) .
H(5) C(9) 3.281(14) .
H(5) C(10) 3.306(14) .
H(5) C(15) 2.085(14) .
H(5) C(19) 2.895(13) 3_666
H(5) C(22) 3.357(14) 1_445
H(5) H(2) 2.88(2) 1_545
H(5) H(3) 3.103(18) 2_545
H(5) H(4) 2.404(19) .
H(5) H(6) 3.55(2) 2_645
H(5) H(10) 2.779(19) 3_666
H(5) H(11) 2.76(2) 3_666
H(5) H(12) 2.593(19) 3_666
H(5) H(13) 2.64(2) 1_445
H(6) O(1) 2.519(14) 2_655
H(6) O(3) 2.807(12) .
H(6) O(4) 2.438(13) .
H(6) N(1) 2.770(14) .
H(6) C(6) 3.548(14) 2_655
H(6) C(7) 3.157(14) 2_655
H(6) C(8) 3.140(13) .
H(6) C(11) 2.599(14) .
H(6) C(16) 2.090(15) .
H(6) C(17) 2.896(15) .
H(6) C(18) 2.067(13) .
H(6) C(19) 3.335(14) .
H(6) H(2) 3.49(2) 2_645
H(6) H(3) 3.24(2) 1_655
H(6) H(5) 3.55(2) 2_655
H(6) H(7) 1.594(18) .
H(6) H(8) 2.289(17) .
H(6) H(9) 2.843(19) .
H(6) H(11) 3.49(2) .
H(6) H(16) 3.513(19) .
H(6) H(17) 3.32(2) .
H(6) H(17) 3.49(2) 2_645
H(7) O(3) 3.000(12) .
H(7) N(1) 3.157(14) .
H(7) C(8) 3.358(12) .
H(7) C(10) 3.475(14) 1_655
H(7) C(11) 3.121(13) .
H(7) C(15) 3.400(14) 1_655
H(7) C(16) 2.088(14) .
H(7) C(17) 3.189(14) .
H(7) C(18) 2.091(13) .
H(7) C(19) 2.578(14) .
H(7) H(2) 3.46(2) 2_645
H(7) H(3) 2.92(2) 1_655
H(7) H(4) 2.74(2) 1_655
H(7) H(6) 1.594(18) .
H(7) H(8) 2.641(17) .
H(7) H(9) 2.312(19) .
H(7) H(10) 2.66(2) .
H(7) H(11) 2.54(2) .
H(7) H(12) 3.55(2) .
H(7) H(14) 3.26(2) 3_776
H(8) O(1) 2.753(13) .
H(8) O(1) 3.125(13) 2_655
H(8) O(4) 3.515(12) 1_545
H(8) O(4) 2.719(12) 2_645
H(8) N(1) 2.010(14) .
H(8) C(7) 2.649(13) .
H(8) C(9) 2.998(14) 2_645
H(8) C(12) 2.131(12) .
H(8) C(16) 3.261(13) .
H(8) C(17) 3.135(14) .
H(8) C(21) 3.540(14) 2_645
H(8) H(1) 2.25(2) 2_645
H(8) H(2) 3.317(19) 2_645
H(8) H(6) 2.289(17) .
H(8) H(7) 2.641(17) .
H(8) H(9) 1.588(19) .
H(8) H(17) 2.95(2) 1_545
H(8) H(17) 2.69(2) 2_645
H(9) O(1) 2.828(13) .
H(9) O(3) 3.379(14) 1_545
H(9) O(4) 2.971(14) 1_545
H(9) N(1) 2.020(14) .
H(9) C(7) 2.816(13) .
H(9) C(8) 2.795(14) 1_545
H(9) C(11) 3.171(14) 1_545
H(9) C(12) 2.112(14) .
H(9) C(14) 2.898(13) 1_545
H(9) C(16) 2.892(14) .
H(9) C(17) 2.837(14) .
H(9) C(19) 3.337(14) .
H(9) C(20) 3.532(13) 1_545
H(9) H(1) 3.31(2) 2_645
H(9) H(6) 2.843(19) .
H(9) H(7) 2.312(19) .
H(9) H(8) 1.588(19) .
H(9) H(10) 2.82(2) .
H(9) H(15) 3.10(2) 1_545
H(9) H(16) 3.229(19) 1_545
H(9) H(17) 2.48(2) 1_545
H(10) O(2) 3.236(13) .
H(10) O(2) 3.216(15) 3_666
H(10) N(1) 3.254(13) .
H(10) C(6) 3.185(15) 3_666
H(10) C(7) 3.275(15) 3_666
H(10) C(11) 3.401(14) .
H(10) C(12) 2.736(14) .
H(10) C(13) 2.977(14) 3_666
H(10) C(14) 3.151(15) 1_545
H(10) C(16) 2.101(14) .
H(10) C(17) 2.656(13) .
H(10) C(18) 3.086(14) .
H(10) H(5) 2.779(19) 3_666
H(10) H(7) 2.66(2) .
H(10) H(9) 2.82(2) .
H(10) H(11) 1.63(2) .
H(10) H(12) 1.61(2) .
H(10) H(14) 3.44(2) 3_776
H(10) H(15) 2.68(2) 1_545
H(10) H(16) 3.562(18) .
H(11) O(3) 3.148(14) .
H(11) C(8) 2.687(13) .
H(11) C(11) 2.754(13) .
H(11) C(12) 2.808(14) .
H(11) C(13) 3.344(14) 3_666
H(11) C(14) 3.154(13) .
H(11) C(16) 2.087(14) .
H(11) C(17) 3.331(14) .
H(11) C(20) 3.095(15) 3_776
H(11) C(22) 3.230(14) 3_776
H(11) H(5) 2.76(2) 3_666
H(11) H(6) 3.49(2) .
H(11) H(7) 2.54(2) .
H(11) H(10) 1.63(2) .
H(11) H(12) 1.61(2) .
H(11) H(13) 2.96(2) 3_776
H(11) H(14) 2.51(2) 3_776
H(11) H(15) 3.440(19) .
H(11) H(16) 3.007(18) .
H(12) O(1) 2.849(15) 3_666
H(12) O(2) 2.794(13) .
H(12) C(6) 3.495(13) 3_666
H(12) C(7) 3.085(14) 3_666
H(12) C(8) 3.245(14) .
H(12) C(11) 2.726(14) .
H(12) C(12) 3.417(15) .
H(12) C(13) 3.223(13) 3_666
H(12) C(16) 2.111(15) .
H(12) C(17) 2.676(13) .
H(12) H(5) 2.593(19) 3_666
H(12) H(7) 3.55(2) .
H(12) H(10) 1.61(2) .
H(12) H(11) 1.61(2) .
H(12) H(15) 3.559(19) .
H(12) H(16) 2.488(17) .
H(12) H(16) 3.272(18) 3_676
H(12) H(17) 3.45(2) 3_676
H(13) O(3) 1.953(17) .
H(13) C(8) 3.038(18) .
H(13) C(10) 3.141(16) 1_655
H(13) C(10) 3.510(18) 2_655
H(13) C(13) 3.284(17) 1_665
H(13) C(14) 3.124(19) .
H(13) C(15) 3.349(16) 1_665
H(13) C(20) 2.085(18) .
H(13) C(21) 3.163(17) 1_655
H(13) H(2) 2.71(2) 1_655
H(13) H(3) 2.66(2) 1_655
H(13) H(4) 2.76(2) 1_665
H(13) H(5) 2.64(2) 1_665
H(13) H(11) 2.96(2) 3_776
H(13) H(14) 2.54(2) .
H(14) O(3) 3.185(15) .
H(14) C(8) 3.200(16) .
H(14) C(14) 2.196(16) .
H(14) C(15) 3.438(17) 3_676
H(14) C(19) 3.365(17) 3_776
H(14) C(20) 3.463(15) 3_786
H(14) C(22) 2.070(15) .
H(14) H(4) 3.12(2) 1_665
H(14) H(4) 3.33(2) 3_676
H(14) H(7) 3.26(2) 3_776
H(14) H(10) 3.44(2) 3_776
H(14) H(11) 2.51(2) 3_776
H(14) H(13) 2.54(2) .
H(14) H(14) 2.71(2) 3_786
H(14) H(15) 2.62(2) .
H(15) O(2) 2.498(16) 3_676
H(15) O(3) 3.116(16) .
H(15) C(6) 3.198(16) 3_676
H(15) C(8) 2.029(15) .
H(15) C(9) 3.142(17) 3_676
H(15) C(10) 3.350(15) 3_676
H(15) C(11) 2.908(14) .
H(15) C(13) 3.348(15) 3_676
H(15) C(15) 3.403(14) 3_676
H(15) C(20) 2.114(17) .
H(15) C(21) 3.231(16) 3_676
H(15) C(22) 3.102(17) .
H(15) H(1) 3.58(2) 3_676
H(15) H(9) 3.10(2) 1_565
H(15) H(10) 2.68(2) 1_565
H(15) H(11) 3.440(19) .
H(15) H(12) 3.559(19) .
H(15) H(14) 2.62(2) .
H(15) H(16) 2.646(18) .
H(16) O(1) 3.542(11) 1_565
H(16) O(2) 2.633(11) .
H(16) O(2) 2.458(12) 3_676
H(16) O(3) 3.224(13) .
H(16) O(4) 2.020(13) .
H(16) C(8) 1.991(12) .
H(16) C(12) 3.388(12) .
H(16) C(14) 2.661(11) .
H(16) C(16) 2.049(11) .
H(16) C(17) 2.571(11) .
H(16) C(17) 3.493(13) 3_676
H(16) C(19) 2.659(11) .
H(16) H(6) 3.513(19) .
H(16) H(9) 3.229(19) 1_565
H(16) H(10) 3.562(18) .
H(16) H(11) 3.007(18) .
H(16) H(12) 2.488(17) .
H(16) H(12) 3.272(18) 3_676
H(16) H(15) 2.646(18) .
H(16) H(16) 2.961(18) 3_676
H(16) H(17) 2.14(2) .
H(17) O(1) 1.955(17) 1_565
H(17) O(3) 3.458(17) .
H(17) N(1) 3.334(17) 1_565
H(17) N(1) 3.584(17) 2_655
H(17) C(7) 2.951(17) 1_565
H(17) C(8) 2.787(16) .
H(17) C(11) 1.916(16) .
H(17) C(16) 3.112(17) .
H(17) C(17) 3.343(17) .
H(17) C(18) 3.028(17) 1_565
H(17) C(18) 3.450(16) 2_655
H(17) H(1) 3.00(2) .
H(17) H(6) 3.32(2) .
H(17) H(6) 3.49(2) 2_655
H(17) H(8) 2.95(2) 1_565
H(17) H(8) 2.69(2) 2_655
H(17) H(9) 2.48(2) 1_565
H(17) H(12) 3.45(2) 3_676
H(17) H(16) 2.14(2) .

loop_
_geom_torsion_atom_site_label_1
_geom_torsion_atom_site_label_2
_geom_torsion_atom_site_label_3
_geom_torsion_atom_site_label_4
_geom_torsion
C(8) O(3) C(22) C(20) 0.20(15)
C(22) O(3) C(8) C(11) -178.62(11)
C(22) O(3) C(8) C(14) -0.41(13)
C(7) N(1) C(17) O(2) 2.01(19)
C(7) N(1) C(17) C(16) 178.63(10)
C(17) N(1) C(7) O(1) -142.66(12)
C(17) N(1) C(7) C(6) 40.76(17)
C(7) N(1) C(18) C(12) 167.69(10)
C(18) N(1) C(7) O(1) 21.85(18)
C(18) N(1) C(7) C(6) -154.74(11)
C(17) N(1) C(18) C(12) -25.76(13)
C(18) N(1) C(17) O(2) -163.75(12)
C(18) N(1) C(17) C(16) 12.87(13)
C(7) C(6) C(9) C(21) 177.81(12)
C(9) C(6) C(7) O(1) -149.37(12)
C(9) C(6) C(7) N(1) 27.14(17)
C(7) C(6) C(13) C(15) -179.46(11)
C(13) C(6) C(7) O(1) 27.80(18)
C(13) C(6) C(7) N(1) -155.70(11)
C(9) C(6) C(13) C(15) -2.24(19)
C(13) C(6) C(9) C(21) 0.66(19)
O(3) C(8) C(11) O(4) -56.75(14)
O(3) C(8) C(11) C(16) 64.49(14)
O(3) C(8) C(14) C(20) 0.46(14)
C(11) C(8) C(14) C(20) 178.31(12)
C(14) C(8) C(11) O(4) 125.53(14)
C(14) C(8) C(11) C(16) -113.23(15)
C(6) C(9) C(21) C(10) 1.0(2)
C(15) C(10) C(21) C(9) -1.2(2)
C(21) C(10) C(15) C(13) -0.4(2)
O(4) C(11) C(16) C(12) 52.26(13)
O(4) C(11) C(16) C(17) -62.07(12)
O(4) C(11) C(16) C(19) -178.51(10)
C(8) C(11) C(16) C(12) -72.30(13)
C(8) C(11) C(16) C(17) 173.36(10)
C(8) C(11) C(16) C(19) 56.92(14)
C(16) C(12) C(18) N(1) 27.94(12)
C(18) C(12) C(16) C(11) -136.65(10)
C(18) C(12) C(16) C(17) -20.93(12)
C(18) C(12) C(16) C(19) 95.50(12)
C(6) C(13) C(15) C(10) 2.1(2)
C(8) C(14) C(20) C(22) -0.33(15)
C(11) C(16) C(17) O(2) -56.26(15)
C(11) C(16) C(17) N(1) 127.14(10)
C(12) C(16) C(17) O(2) -177.68(12)
C(12) C(16) C(17) N(1) 5.72(12)
C(19) C(16) C(17) O(2) 62.06(15)
C(19) C(16) C(17) N(1) -114.54(11)
C(14) C(20) C(22) O(3) 0.08(15)
